data_7225519
loop_
_publ_author_name
'Sankar, Muthukumar G.'
'Garcia-Castro, Miguel'
'Golz, Christopher'
'Strohmann, Carsten'
'Kumar, Kamal'

_publ_section_title
;
 l-Isoleucine derived bifunctional phosphine catalyses asymmetric [3 +
 2]-annulation of allenyl-esters and -ketones with ketimines
;
_journal_issue 61
_journal_name_full 'RSC Adv.'
_journal_page_first 56537
_journal_paper_doi 10.1039/C6RA12387B
_journal_volume 6
_journal_year 2016
_chemical_absolute_configuration ad
_chemical_formula_moiety 'C25 H25 Br N2 O5'
_chemical_formula_sum 'C25 H25 Br N2 O5'
_chemical_formula_weight 513.38
_chemical_name_systematic
'3'-benzyl 1'-(tert-butyl) (R)-5-bromo-1-methyl-2-oxo-1,2,5'-trihydrospiro[indole-3,2'-pyrrole]-1',3'-dicarboxylate'
_space_group_crystal_system monoclinic
_space_group_IT_number 4
_space_group_name_Hall 'P 2yb'
_space_group_name_H-M_alt 'P 1 21 1'
_symmetry_space_group_name_Hall 'P 2yb'
_symmetry_space_group_name_H-M 'P 1 21 1'
_atom_sites_solution_hydrogens geom
_atom_sites_solution_primary direct
_audit_creation_date 2016-03-24
_audit_creation_method
;
Olex2 1.2
(compiled 2016.02.19 svn.r3266 for OlexSys, GUI svn.r5155)
;
_audit_update_record
;
2016-04-04 deposited with the CCDC.
2016-06-07 downloaded from the CCDC.
;
_cell_angle_alpha 90
_cell_angle_beta 104.810(8)
_cell_angle_gamma 90
_cell_formula_units_Z 2
_cell_length_a 9.001(2)
_cell_length_b 9.362(2)
_cell_length_c 14.597(3)
_cell_measurement_reflns_used 468
_cell_measurement_temperature 100
_cell_measurement_theta_max 20.56
_cell_measurement_theta_min 3.20
_cell_volume 1189.2(4)
_computing_molecular_graphics 'Olex2 (Dolomanov et al., 2009)'
_computing_publication_material 'Olex2 (Dolomanov et al., 2009)'
_computing_structure_refinement 'XL (Sheldrick, 2008)'
_computing_structure_solution 'XT (Sheldrick, 2015)'
_diffrn_ambient_temperature 100
_diffrn_detector 'Bruker D8 VENTURE area detector'
_diffrn_detector_area_resol_mean 7.9
_diffrn_detector_type 'CMOS PHOTON100 area detector'
_diffrn_measured_fraction_theta_full 0.998
_diffrn_measured_fraction_theta_max 0.999
_diffrn_measurement_device 'four-circle diffractometer'
_diffrn_measurement_device_type 'Bruker D8 VENTURE area detector'
_diffrn_measurement_method '\w and \f scans'
_diffrn_radiation_monochromator 'HELIOS mirror optics'
_diffrn_radiation_probe x-ray
_diffrn_radiation_type MoK\a
_diffrn_radiation_wavelength 0.71073
_diffrn_reflns_av_R_equivalents 0.0281
_diffrn_reflns_av_unetI/netI 0.0165
_diffrn_reflns_Laue_measured_fraction_full 0.998
_diffrn_reflns_Laue_measured_fraction_max 0.999
_diffrn_reflns_limit_h_max 12
_diffrn_reflns_limit_h_min -12
_diffrn_reflns_limit_k_max 12
_diffrn_reflns_limit_k_min -12
_diffrn_reflns_limit_l_max 19
_diffrn_reflns_limit_l_min -19
_diffrn_reflns_number 51392
_diffrn_reflns_point_group_measured_fraction_full 0.998
_diffrn_reflns_point_group_measured_fraction_max 0.999
_diffrn_reflns_theta_full 26.000
_diffrn_reflns_theta_max 28.993
_diffrn_reflns_theta_min 2.415
_diffrn_source 'microfocus sealed X-ray tube'
_diffrn_source_type 'Incoatec I\ms'
_diffrn_standards_number 0
_exptl_absorpt_coefficient_mu 1.767
_exptl_absorpt_correction_T_max 0.1259
_exptl_absorpt_correction_T_min 0.0878
_exptl_absorpt_correction_type multi-scan
_exptl_absorpt_process_details
'SADABS-2014/5 (Bruker,2014/5) was used for absorption correction. wR2(int) was 0.0985 before and 0.0424 after correction. The Ratio of minimum to maximum transmission is 0.6974. The \l/2 correction factor is Not present.'
_exptl_crystal_colour colourless
_exptl_crystal_colour_primary colourless
_exptl_crystal_density_diffrn 1.434
_exptl_crystal_description plate
_exptl_crystal_F_000 528
_exptl_crystal_recrystallization_method 'Re-crystallisation from solvent'
_exptl_crystal_size_max 0.46
_exptl_crystal_size_mid 0.149
_exptl_crystal_size_min 0.146
_refine_diff_density_max 0.275
_refine_diff_density_min -0.420
_refine_diff_density_rms 0.046
_refine_ls_abs_structure_details
;
 Flack x determined using 2794 quotients [(I+)-(I-)]/[(I+)+(I-)]
 (Parsons, Flack and Wagner, Acta Cryst. B69 (2013) 249-259).
;
_refine_ls_abs_structure_Flack -0.0072(15)
_refine_ls_extinction_coef 0.0076(12)
_refine_ls_extinction_expression Fc^*^=kFc[1+0.001xFc^2^\l^3^/sin(2\q)]^-1/4^
_refine_ls_extinction_method 'SHELXL-2014/7 (Sheldrick 2014'
_refine_ls_goodness_of_fit_ref 1.072
_refine_ls_hydrogen_treatment constr
_refine_ls_matrix_type full
_refine_ls_number_parameters 303
_refine_ls_number_reflns 6317
_refine_ls_number_restraints 1
_refine_ls_restrained_S_all 1.072
_refine_ls_R_factor_all 0.0217
_refine_ls_R_factor_gt 0.0207
_refine_ls_shift/su_max 0.002
_refine_ls_shift/su_mean 0.000
_refine_ls_structure_factor_coef Fsqd
_refine_ls_weighting_details 'w=1/[\s^2^(Fo^2^)+(0.0280P)^2^+0.2997P] where P=(Fo^2^+2Fc^2^)/3'
_refine_ls_weighting_scheme calc
_refine_ls_wR_factor_gt 0.0525
_refine_ls_wR_factor_ref 0.0530
_reflns_Friedel_coverage 0.889
_reflns_Friedel_fraction_full 0.999
_reflns_Friedel_fraction_max 0.999
_reflns_number_gt 6144
_reflns_number_total 6317
_reflns_threshold_expression 'I > 2\s(I)'
_cod_data_source_file c6ra12387b2.cif
_cod_data_source_block mo_b0269_0m
_cod_original_cell_volume 1189.2(5)
_cod_database_code 7225519
_shelx_space_group_comment
;
The symmetry employed for this shelxl refinement is uniquely defined
by the following loop, which should always be used as a source of
symmetry information in preference to the above space-group names.
They are only intended as comments.
;
_olex2_refinement_description
;
1. Fixed Uiso
 At 1.2 times of:
  All C(H) groups, All C(H,H) groups
 At 1.5 times of:
  All C(H,H,H) groups
2.a Secondary CH2 refined with riding coordinates:
 C12(H12A,H12B), C14(H14A,H14B)
2.b Aromatic/amide H refined with riding coordinates:
 C4(H4), C16(H16), C17(H17), C5(H5), C11(H11), C18(H18), C20(H20), C7(H7),
 C19(H19)
2.c Idealised Me refined as rotating group:
 C23(H23A,H23B,H23C), C24(H24A,H24B,H24C), C25(H25A,H25B,H25C), C2(H2A,H2B,H2C)
;
_shelx_shelxl_version_number 2014/7
_olex2_submission_special_instructions 'No special instructions were received'
_solvent_exptl_crystal_recrystallization_method 'Ethylacetate/ Petrolether'

loop_
_space_group_symop_operation_xyz
'x, y, z'
'-x, y+1/2, -z'

loop_
_atom_site_label
_atom_site_type_symbol
_atom_site_fract_x
_atom_site_fract_y
_atom_site_fract_z
_atom_site_U_iso_or_equiv
_atom_site_adp_type
_atom_site_occupancy
_atom_site_site_symmetry_order
_atom_site_calc_flag
_atom_site_refinement_flags_posn
Br1 Br 0.43964(2) 0.73281(2) 1.00684(2) 0.02615(7) Uani 1 1 d .
O3 O 0.79958(17) 0.18909(15) 0.85565(11) 0.0195(3) Uani 1 1 d .
O5 O 0.11638(16) 0.43180(16) 0.59239(11) 0.0187(3) Uani 1 1 d .
O2 O 0.83441(15) 0.41544(15) 0.80362(10) 0.0178(3) Uani 1 1 d .
O1 O 0.62807(17) 0.43673(17) 0.55827(11) 0.0224(3) Uani 1 1 d .
N1 N 0.65134(18) 0.64041(18) 0.65126(12) 0.0151(3) Uani 1 1 d .
O4 O 0.29267(16) 0.59709(16) 0.57728(11) 0.0214(3) Uani 1 1 d .
N2 N 0.61078(18) 0.30520(17) 0.74874(12) 0.0161(3) Uani 1 1 d .
C23 C 1.0218(3) 0.5941(3) 0.8435(2) 0.0338(6) Uani 1 1 d .
H23A H 1.0360 0.5856 0.7793 0.051 Uiso 1 1 calc GR
H23B H 1.1175 0.6276 0.8867 0.051 Uiso 1 1 calc GR
H23C H 0.9393 0.6626 0.8432 0.051 Uiso 1 1 calc GR
C4 C 0.6408(2) 0.8099(2) 0.78300(15) 0.0172(4) Uani 1 1 d .
H4 H 0.6898 0.8866 0.7596 0.021 Uiso 1 1 calc R
C15 C -0.0470(2) 0.4958(2) 0.43540(15) 0.0161(4) Uani 1 1 d .
C22 C 0.9791(2) 0.4482(2) 0.87647(15) 0.0194(4) Uani 1 1 d .
C16 C 0.0350(2) 0.5603(2) 0.37683(17) 0.0225(4) Uani 1 1 d .
H16 H 0.1165 0.6245 0.4029 0.027 Uiso 1 1 calc R
C3 C 0.6149(2) 0.6802(2) 0.73586(14) 0.0139(3) Uani 1 1 d .
C17 C -0.0037(3) 0.5298(3) 0.27956(18) 0.0277(5) Uani 1 1 d .
H17 H 0.0520 0.5734 0.2399 0.033 Uiso 1 1 calc R
C10 C 0.3756(2) 0.3846(2) 0.66239(13) 0.0136(3) Uani 1 1 d .
C8 C 0.5465(2) 0.56495(19) 0.77073(13) 0.0128(3) Uani 1 1 d .
C6 C 0.5190(2) 0.7110(2) 0.89859(13) 0.0172(4) Uani 1 1 d .
C24 C 1.1028(2) 0.3391(3) 0.87299(17) 0.0258(4) Uani 1 1 d .
H24A H 1.0766 0.2471 0.8968 0.039 Uiso 1 1 calc GR
H24B H 1.2020 0.3720 0.9125 0.039 Uiso 1 1 calc GR
H24C H 1.1096 0.3279 0.8074 0.039 Uiso 1 1 calc GR
C5 C 0.5918(2) 0.8241(2) 0.86693(14) 0.0190(4) Uani 1 1 d .
H5 H 0.6086 0.9111 0.9016 0.023 Uiso 1 1 calc R
C13 C 0.2597(2) 0.4838(2) 0.60627(13) 0.0151(3) Uani 1 1 d .
C11 C 0.3586(2) 0.2462(3) 0.68009(13) 0.0167(3) Uani 1 1 d .
H11 H 0.2643 0.1955 0.6609 0.020 Uiso 1 1 calc R
C18 C -0.1229(3) 0.4362(3) 0.24101(17) 0.0275(5) Uani 1 1 d .
H18 H -0.1486 0.4159 0.1751 0.033 Uiso 1 1 calc R
C1 C 0.6114(2) 0.5006(2) 0.62750(14) 0.0153(3) Uani 1 1 d .
C25 C 0.9449(3) 0.4565(3) 0.97284(19) 0.0350(6) Uani 1 1 d .
H25A H 0.8605 0.5238 0.9700 0.052 Uiso 1 1 calc GR
H25B H 1.0367 0.4894 1.0200 0.052 Uiso 1 1 calc GR
H25C H 0.9156 0.3618 0.9908 0.052 Uiso 1 1 calc GR
C12 C 0.5068(2) 0.1815(2) 0.73394(15) 0.0191(4) Uani 1 1 d .
H12A H 0.4982 0.1409 0.7950 0.023 Uiso 1 1 calc R
H12B H 0.5415 0.1061 0.6966 0.023 Uiso 1 1 calc R
C2 C 0.7005(2) 0.7418(3) 0.58892(14) 0.0234(4) Uani 1 1 d .
H2A H 0.6244 0.8185 0.5716 0.035 Uiso 1 1 calc GR
H2B H 0.7100 0.6924 0.5315 0.035 Uiso 1 1 calc GR
H2C H 0.8002 0.7825 0.6218 0.035 Uiso 1 1 calc GR
C20 C -0.1667(2) 0.4020(2) 0.39616(15) 0.0178(4) Uani 1 1 d .
H20 H -0.2227 0.3580 0.4356 0.021 Uiso 1 1 calc R
C14 C -0.0079(2) 0.5244(2) 0.54077(15) 0.0195(4) Uani 1 1 d .
H14A H 0.0234 0.6255 0.5527 0.023 Uiso 1 1 calc R
H14B H -0.1003 0.5085 0.5645 0.023 Uiso 1 1 calc R
C21 C 0.7546(2) 0.2956(2) 0.80813(14) 0.0154(3) Uani 1 1 d .
C7 C 0.4956(2) 0.5786(2) 0.85200(14) 0.0150(3) Uani 1 1 d .
H7 H 0.4468 0.5017 0.8753 0.018 Uiso 1 1 calc R
C9 C 0.5377(2) 0.43751(19) 0.70472(13) 0.0126(3) Uani 1 1 d .
C19 C -0.2046(3) 0.3723(2) 0.29903(16) 0.0239(4) Uani 1 1 d .
H19 H -0.2863 0.3084 0.2726 0.029 Uiso 1 1 calc R

loop_
_atom_site_aniso_label
_atom_site_aniso_U_11
_atom_site_aniso_U_22
_atom_site_aniso_U_33
_atom_site_aniso_U_23
_atom_site_aniso_U_13
_atom_site_aniso_U_12
Br1 0.03017(11) 0.03118(11) 0.01833(9) -0.00748(10) 0.00843(7) 0.00074(10)
O3 0.0168(6) 0.0176(7) 0.0222(7) 0.0036(5) 0.0017(5) 0.0030(5)
O5 0.0107(6) 0.0203(7) 0.0233(7) 0.0024(6) 0.0012(5) -0.0006(5)
O2 0.0119(6) 0.0167(7) 0.0219(7) 0.0014(5) -0.0010(5) -0.0015(5)
O1 0.0214(7) 0.0261(8) 0.0221(7) -0.0070(6) 0.0097(6) -0.0020(6)
N1 0.0137(7) 0.0153(7) 0.0167(7) 0.0018(6) 0.0045(6) -0.0007(6)
O4 0.0146(6) 0.0155(7) 0.0311(8) 0.0036(6) 0.0004(6) 0.0001(5)
N2 0.0135(7) 0.0106(7) 0.0218(8) 0.0003(6) 0.0002(6) -0.0001(6)
C23 0.0182(10) 0.0231(11) 0.0520(16) 0.0042(11) -0.0057(10) -0.0058(9)
C4 0.0158(8) 0.0135(9) 0.0217(10) 0.0010(7) 0.0035(7) -0.0015(7)
C15 0.0127(8) 0.0139(9) 0.0206(9) 0.0021(7) 0.0026(7) 0.0047(7)
C22 0.0113(8) 0.0201(9) 0.0236(10) -0.0020(8) -0.0018(7) -0.0022(7)
C16 0.0146(9) 0.0193(9) 0.0328(11) 0.0077(8) 0.0047(8) 0.0014(7)
C3 0.0115(8) 0.0137(8) 0.0155(8) 0.0025(7) 0.0016(6) 0.0010(6)
C17 0.0248(10) 0.0303(11) 0.0309(12) 0.0129(9) 0.0123(9) 0.0075(9)
C10 0.0113(8) 0.0155(8) 0.0135(8) -0.0024(7) 0.0024(6) -0.0008(6)
C8 0.0102(7) 0.0110(8) 0.0158(8) -0.0008(6) 0.0005(6) 0.0001(6)
C6 0.0174(8) 0.0195(11) 0.0134(7) -0.0024(7) 0.0018(6) 0.0025(7)
C24 0.0134(9) 0.0267(11) 0.0344(12) -0.0022(9) 0.0009(8) 0.0022(8)
C5 0.0204(9) 0.0141(8) 0.0198(9) -0.0041(7) 0.0000(7) 0.0008(7)
C13 0.0120(8) 0.0170(9) 0.0153(8) -0.0038(7) 0.0016(6) 0.0009(7)
C11 0.0151(7) 0.0159(9) 0.0179(7) -0.0027(8) 0.0020(6) -0.0032(8)
C18 0.0322(12) 0.0295(12) 0.0211(10) 0.0039(9) 0.0077(9) 0.0090(9)
C1 0.0104(8) 0.0176(9) 0.0173(9) -0.0001(7) 0.0023(6) 0.0014(7)
C25 0.0259(11) 0.0498(16) 0.0280(12) -0.0169(11) 0.0049(9) -0.0077(11)
C12 0.0194(9) 0.0127(8) 0.0225(10) -0.0006(7) 0.0007(7) -0.0017(7)
C2 0.0272(9) 0.0207(9) 0.0258(9) 0.0062(10) 0.0133(7) 0.0017(10)
C20 0.0171(9) 0.0146(9) 0.0216(9) 0.0018(7) 0.0049(7) 0.0012(7)
C14 0.0118(8) 0.0201(9) 0.0245(10) -0.0019(8) 0.0012(7) 0.0025(7)
C21 0.0127(8) 0.0170(8) 0.0163(9) -0.0025(7) 0.0035(7) 0.0019(7)
C7 0.0144(8) 0.0145(8) 0.0152(8) 0.0011(7) 0.0022(6) 0.0008(6)
C9 0.0100(7) 0.0119(8) 0.0150(8) -0.0007(6) 0.0017(6) 0.0001(6)
C19 0.0254(10) 0.0208(10) 0.0234(10) -0.0023(8) 0.0025(8) -0.0005(8)

loop_
_atom_type_symbol
_atom_type_description
_atom_type_scat_dispersion_real
_atom_type_scat_dispersion_imag
_atom_type_scat_source
C C 0.0033 0.0016 'International Tables Vol C Tables 4.2.6.8 and 6.1.1.4'
H H 0.0000 0.0000 'International Tables Vol C Tables 4.2.6.8 and 6.1.1.4'
Br Br -0.2901 2.4595 'International Tables Vol C Tables 4.2.6.8 and 6.1.1.4'
N N 0.0061 0.0033 'International Tables Vol C Tables 4.2.6.8 and 6.1.1.4'
O O 0.0106 0.0060 'International Tables Vol C Tables 4.2.6.8 and 6.1.1.4'

loop_
_geom_angle_atom_site_label_1
_geom_angle_atom_site_label_2
_geom_angle_atom_site_label_3
_geom_angle
C13 O5 C14 116.13(16)
C21 O2 C22 121.24(15)
C3 N1 C2 123.44(17)
C1 N1 C3 111.61(16)
C1 N1 C2 124.17(18)
C12 N2 C9 113.73(15)
C21 N2 C12 120.44(16)
C21 N2 C9 125.35(16)
H23A C23 H23B 109.5
H23A C23 H23C 109.5
H23B C23 H23C 109.5
C22 C23 H23A 109.5
C22 C23 H23B 109.5
C22 C23 H23C 109.5
C3 C4 H4 121.2
C3 C4 C5 117.62(18)
C5 C4 H4 121.2
C16 C15 C14 121.50(19)
C20 C15 C16 119.5(2)
C20 C15 C14 118.98(18)
O2 C22 C23 101.75(17)
O2 C22 C24 110.63(17)
O2 C22 C25 109.02(17)
C24 C22 C23 110.08(19)
C25 C22 C23 111.9(2)
C25 C22 C24 112.9(2)
C15 C16 H16 120.1
C15 C16 C17 119.8(2)
C17 C16 H16 120.1
C4 C3 N1 128.37(17)
C4 C3 C8 121.89(18)
C8 C3 N1 109.73(16)
C16 C17 H17 119.8
C18 C17 C16 120.3(2)
C18 C17 H17 119.8
C13 C10 C9 119.35(16)
C11 C10 C13 128.05(17)
C11 C10 C9 112.57(16)
C3 C8 C9 109.28(16)
C7 C8 C3 120.90(17)
C7 C8 C9 129.80(17)
C5 C6 Br1 120.31(15)
C5 C6 C7 122.62(18)
C7 C6 Br1 117.05(14)
C22 C24 H24A 109.5
C22 C24 H24B 109.5
C22 C24 H24C 109.5
H24A C24 H24B 109.5
H24A C24 H24C 109.5
H24B C24 H24C 109.5
C4 C5 H5 120.1
C6 C5 C4 119.82(18)
C6 C5 H5 120.1
O5 C13 C10 111.69(17)
O4 C13 O5 125.30(18)
O4 C13 C10 123.01(17)
C10 C11 H11 124.4
C10 C11 C12 111.30(17)
C12 C11 H11 124.4
C17 C18 H18 120.0
C17 C18 C19 119.9(2)
C19 C18 H18 120.0
O1 C1 N1 126.64(19)
O1 C1 C9 125.35(18)
N1 C1 C9 108.00(16)
C22 C25 H25A 109.5
C22 C25 H25B 109.5
C22 C25 H25C 109.5
H25A C25 H25B 109.5
H25A C25 H25C 109.5
H25B C25 H25C 109.5
N2 C12 C11 102.01(16)
N2 C12 H12A 111.4
N2 C12 H12B 111.4
C11 C12 H12A 111.4
C11 C12 H12B 111.4
H12A C12 H12B 109.2
N1 C2 H2A 109.5
N1 C2 H2B 109.5
N1 C2 H2C 109.5
H2A C2 H2B 109.5
H2A C2 H2C 109.5
H2B C2 H2C 109.5
C15 C20 H20 119.9
C15 C20 C19 120.3(2)
C19 C20 H20 119.9
O5 C14 C15 111.57(17)
O5 C14 H14A 109.3
O5 C14 H14B 109.3
C15 C14 H14A 109.3
C15 C14 H14B 109.3
H14A C14 H14B 108.0
O3 C21 O2 127.28(17)
O3 C21 N2 122.44(18)
O2 C21 N2 110.27(17)
C8 C7 C6 117.08(17)
C8 C7 H7 121.5
C6 C7 H7 121.5
N2 C9 C10 100.33(14)
N2 C9 C8 115.99(15)
N2 C9 C1 114.10(15)
C10 C9 C8 113.77(15)
C10 C9 C1 111.83(15)
C8 C9 C1 101.37(15)
C18 C19 C20 120.1(2)
C18 C19 H19 119.9
C20 C19 H19 119.9

loop_
_geom_bond_atom_site_label_1
_geom_bond_atom_site_label_2
_geom_bond_distance
Br1 C6 1.9042(19)
O3 C21 1.223(2)
O5 C13 1.345(2)
O5 C14 1.463(2)
O2 C22 1.487(2)
O2 C21 1.343(2)
O1 C1 1.216(2)
N1 C3 1.407(3)
N1 C1 1.378(3)
N1 C2 1.460(3)
O4 C13 1.206(3)
N2 C12 1.469(2)
N2 C21 1.365(2)
N2 C9 1.471(2)
C23 H23A 0.9800
C23 H23B 0.9800
C23 H23C 0.9800
C23 C22 1.530(3)
C4 H4 0.9500
C4 C3 1.386(3)
C4 C5 1.411(3)
C15 C16 1.401(3)
C15 C20 1.394(3)
C15 C14 1.511(3)
C22 C24 1.522(3)
C22 C25 1.517(3)
C16 H16 0.9500
C16 C17 1.402(3)
C3 C8 1.401(3)
C17 H17 0.9500
C17 C18 1.388(4)
C10 C13 1.478(3)
C10 C11 1.338(3)
C10 C9 1.515(2)
C8 C7 1.383(3)
C8 C9 1.523(3)
C6 C5 1.385(3)
C6 C7 1.404(3)
C24 H24A 0.9800
C24 H24B 0.9800
C24 H24C 0.9800
C5 H5 0.9500
C11 H11 0.9500
C11 C12 1.493(3)
C18 H18 0.9500
C18 C19 1.391(3)
C1 C9 1.563(3)
C25 H25A 0.9800
C25 H25B 0.9800
C25 H25C 0.9800
C12 H12A 0.9900
C12 H12B 0.9900
C2 H2A 0.9800
C2 H2B 0.9800
C2 H2C 0.9800
C20 H20 0.9500
C20 C19 1.399(3)
C14 H14A 0.9900
C14 H14B 0.9900
C7 H7 0.9500
C19 H19 0.9500

loop_
_geom_torsion_atom_site_label_1
_geom_torsion_atom_site_label_2
_geom_torsion_atom_site_label_3
_geom_torsion_atom_site_label_4
_geom_torsion
Br1 C6 C5 C4 -175.68(15)
Br1 C6 C7 C8 176.92(13)
O1 C1 C9 N2 55.3(2)
O1 C1 C9 C10 -57.7(2)
O1 C1 C9 C8 -179.26(18)
N1 C3 C8 C7 -177.96(17)
N1 C3 C8 C9 0.5(2)
N1 C1 C9 N2 -125.57(16)
N1 C1 C9 C10 121.42(16)
N1 C1 C9 C8 -0.14(18)
C4 C3 C8 C7 2.9(3)
C4 C3 C8 C9 -178.57(17)
C15 C16 C17 C18 0.1(3)
C15 C20 C19 C18 0.1(3)
C22 O2 C21 O3 -16.1(3)
C22 O2 C21 N2 165.35(16)
C16 C15 C20 C19 0.1(3)
C16 C15 C14 O5 -84.6(2)
C16 C17 C18 C19 0.0(3)
C3 N1 C1 O1 179.58(19)
C3 N1 C1 C9 0.5(2)
C3 C4 C5 C6 -0.7(3)
C3 C8 C7 C6 -1.5(3)
C3 C8 C9 N2 123.92(17)
C3 C8 C9 C10 -120.43(17)
C3 C8 C9 C1 -0.23(18)
C17 C18 C19 C20 -0.1(3)
C10 C11 C12 N2 2.6(2)
C5 C4 C3 N1 179.35(19)
C5 C4 C3 C8 -1.7(3)
C5 C6 C7 C8 -1.0(3)
C13 O5 C14 C15 91.4(2)
C13 C10 C11 C12 175.89(18)
C13 C10 C9 N2 -177.58(16)
C13 C10 C9 C8 57.9(2)
C13 C10 C9 C1 -56.2(2)
C11 C10 C13 O5 16.3(3)
C11 C10 C13 O4 -163.7(2)
C11 C10 C9 N2 0.6(2)
C11 C10 C9 C8 -123.95(18)
C11 C10 C9 C1 121.94(18)
C1 N1 C3 C4 178.38(19)
C1 N1 C3 C8 -0.6(2)
C12 N2 C21 O3 -4.8(3)
C12 N2 C21 O2 173.82(17)
C12 N2 C9 C10 1.2(2)
C12 N2 C9 C8 124.16(18)
C12 N2 C9 C1 -118.55(18)
C2 N1 C3 C4 -11.3(3)
C2 N1 C3 C8 169.64(17)
C2 N1 C1 O1 9.4(3)
C2 N1 C1 C9 -169.72(16)
C20 C15 C16 C17 -0.1(3)
C20 C15 C14 O5 94.8(2)
C14 O5 C13 O4 -2.4(3)
C14 O5 C13 C10 177.63(16)
C14 C15 C16 C17 179.3(2)
C14 C15 C20 C19 -179.38(19)
C21 O2 C22 C23 -177.94(18)
C21 O2 C22 C24 65.1(2)
C21 O2 C22 C25 -59.6(2)
C21 N2 C12 C11 170.25(17)
C21 N2 C9 C10 -170.92(18)
C21 N2 C9 C8 -47.9(3)
C21 N2 C9 C1 69.4(2)
C7 C8 C9 N2 -57.8(3)
C7 C8 C9 C10 57.9(3)
C7 C8 C9 C1 178.07(18)
C7 C6 C5 C4 2.1(3)
C9 N2 C12 C11 -2.3(2)
C9 N2 C21 O3 166.78(18)
C9 N2 C21 O2 -14.6(3)
C9 C10 C13 O5 -165.86(16)
C9 C10 C13 O4 14.1(3)
C9 C10 C11 C12 -2.1(2)
C9 C8 C7 C6 -179.67(17)
